data_4326874
loop_
_publ_author_name
'Masanori Kitamura'
'Toshihiro Suzuki'
'Ryo Abe'
'Takeru Ueno'
'Shin Aoki'

_publ_section_title
;
 11B NMR Sensing of d-Block Metal Ions in Vitro and in Cells Based on the
 Carbon-Boron Bond Cleavage of Phenylboronic Acid-Pendant Cyclen (Cyclen =
 1,4,7,10-Tetraazacyclododecane)
;
_journal_name_full 'Inorganic Chemistry'
_journal_page_first 11568
_journal_page_last 11580
_journal_paper_doi 10.1021/ic201507q
_journal_volume 50
_journal_year 2011
_chemical_formula_moiety '2(C17 H26 F3 N4 O2 Zn), 2(C2 F3 O2), B H3 O3, 2(O)'
_chemical_formula_sum 'C38 H55 B F12 N8 O13 Zn2'
_chemical_formula_weight 1201.45
_chemical_name_systematic
; 
 ? 
;
_space_group_IT_number 2
_symmetry_cell_setting triclinic
_symmetry_Int_Tables_number 2
_symmetry_space_group_name_Hall '-P 1'
_symmetry_space_group_name_H-M 'P -1'
_atom_sites_solution_hydrogens geom
_atom_sites_solution_primary direct
_atom_sites_solution_secondary difmap
_audit_creation_method SHELXL-97
_cell_angle_alpha 71.955(18)
_cell_angle_beta 89.71(2)
_cell_angle_gamma 77.420(19)
_cell_formula_units_Z 2
_cell_length_a 9.968(6)
_cell_length_b 16.226(8)
_cell_length_c 16.718(9)
_cell_measurement_reflns_used 7798
_cell_measurement_temperature 123(2)
_cell_measurement_theta_max 26.4
_cell_measurement_theta_min 3.0
_cell_volume 2504(2)
_computing_structure_refinement 'SHELXL-97 (Sheldrick, 1997)'
_computing_structure_solution 'SHELXS-97 (Sheldrick, 1990)'
_diffrn_ambient_temperature 123(2)
_diffrn_detector_area_resol_mean 7.31
_diffrn_measured_fraction_theta_full 0.962
_diffrn_measured_fraction_theta_max 0.962
_diffrn_measurement_device_type 'Rigaku Saturn'
_diffrn_measurement_method \w
_diffrn_radiation_monochromator graphite
_diffrn_radiation_source 'fine-focus sealed tube'
_diffrn_radiation_type MoK\a
_diffrn_radiation_wavelength 0.71070
_diffrn_reflns_av_R_equivalents 0.0465
_diffrn_reflns_av_sigmaI/netI 0.0721
_diffrn_reflns_limit_h_max 12
_diffrn_reflns_limit_h_min -12
_diffrn_reflns_limit_k_max 19
_diffrn_reflns_limit_k_min -16
_diffrn_reflns_limit_l_max 20
_diffrn_reflns_limit_l_min -19
_diffrn_reflns_number 16602
_diffrn_reflns_theta_full 25.50
_diffrn_reflns_theta_max 25.50
_diffrn_reflns_theta_min 3.03
_exptl_absorpt_coefficient_mu 1.070
_exptl_absorpt_correction_T_max 0.806
_exptl_absorpt_correction_T_min 0.740
_exptl_absorpt_correction_type numerical
_exptl_absorpt_process_details
;
    Higashi, T. (1999). Program for Absorption Correction.
    Rigaku Corporation, Tokyo, Japan.
;
_exptl_crystal_colour colorless
_exptl_crystal_density_diffrn 1.594
_exptl_crystal_description block
_exptl_crystal_F_000 1232
_exptl_crystal_size_max 0.30
_exptl_crystal_size_mid 0.25
_exptl_crystal_size_min 0.20
_refine_diff_density_max 0.801
_refine_diff_density_min -0.643
_refine_diff_density_rms 0.082
_refine_ls_extinction_method none
_refine_ls_goodness_of_fit_ref 0.999
_refine_ls_hydrogen_treatment refall
_refine_ls_matrix_type full
_refine_ls_number_parameters 719
_refine_ls_number_reflns 8975
_refine_ls_number_restraints 12
_refine_ls_restrained_S_all 1.000
_refine_ls_R_factor_all 0.0630
_refine_ls_R_factor_gt 0.0456
_refine_ls_shift/su_max 0.001
_refine_ls_shift/su_mean 0.000
_refine_ls_structure_factor_coef Fsqd
_refine_ls_weighting_details 'calc w=1/[\s^2^(Fo^2^)+(0.0660P)^2^+0.0000P] where P=(Fo^2^+2Fc^2^)/3'
_refine_ls_weighting_scheme calc
_refine_ls_wR_factor_gt 0.1154
_refine_ls_wR_factor_ref 0.1251
_reflns_number_gt 6634
_reflns_number_total 8975
_reflns_threshold_expression >2sigma(I)
_cod_data_source_file ic201507q_si_002_2.cif
_cod_data_source_block Compound9a
_cod_database_code 4326874

loop_
_symmetry_equiv_pos_as_xyz
'x, y, z'
'-x, -y, -z'

loop_
_atom_site_label
_atom_site_type_symbol
_atom_site_fract_x
_atom_site_fract_y
_atom_site_fract_z
_atom_site_U_iso_or_equiv
_atom_site_adp_type
_atom_site_occupancy
_atom_site_symmetry_multiplicity
_atom_site_calc_flag
_atom_site_refinement_flags
_atom_site_disorder_assembly
_atom_site_disorder_group
Zn1 Zn 1.08631(4) 0.29481(2) 0.45361(2) 0.02292(12) Uani 1 1 d . . .
C1 C 1.1190(4) 0.1962(2) 0.33228(19) 0.0248(8) Uani 1 1 d . . .
H1 H 1.0181 0.2049 0.3232 0.030 Uiso 1 1 calc R . .
H2 H 1.1646 0.1484 0.3096 0.030 Uiso 1 1 calc R . .
C2 C 1.1615(4) 0.2820(2) 0.2852(2) 0.0320(9) Uani 1 1 d . . .
H3 H 1.2632 0.2715 0.2884 0.038 Uiso 1 1 calc R . .
H4 H 1.1287 0.3011 0.2251 0.038 Uiso 1 1 calc R . .
N1 N 1.1030(3) 0.35234(18) 0.32194(18) 0.0313(7) Uani 1 1 d . . .
H5 H 1.1609 0.3917 0.3139 0.038 Uiso 1 1 calc R . .
C3 C 0.9631(4) 0.4024(3) 0.2869(2) 0.0399(10) Uani 1 1 d . . .
H6 H 0.9051 0.3606 0.2852 0.048 Uiso 1 1 calc R . .
H7 H 0.9670 0.4414 0.2285 0.048 Uiso 1 1 calc R . .
C4 C 0.9005(4) 0.4585(2) 0.3411(2) 0.0399(10) Uani 1 1 d . . .
H8 H 0.9512 0.5057 0.3367 0.048 Uiso 1 1 calc R . .
H9 H 0.8033 0.4874 0.3211 0.048 Uiso 1 1 calc R . .
N2 N 0.9078(3) 0.40189(18) 0.42921(18) 0.0283(7) Uani 1 1 d . . .
H10 H 0.9150 0.4357 0.4642 0.034 Uiso 1 1 calc R . .
C5 C 0.7897(4) 0.3606(2) 0.4518(2) 0.0302(8) Uani 1 1 d . . .
H11 H 0.7663 0.3371 0.4070 0.036 Uiso 1 1 calc R . .
H12 H 0.7085 0.4056 0.4574 0.036 Uiso 1 1 calc R . .
C6 C 0.8261(4) 0.2860(2) 0.5342(2) 0.0320(9) Uani 1 1 d . . .
H13 H 0.8380 0.3108 0.5802 0.038 Uiso 1 1 calc R . .
H14 H 0.7503 0.2544 0.5473 0.038 Uiso 1 1 calc R . .
N3 N 0.9550(3) 0.22274(18) 0.52907(16) 0.0236(6) Uani 1 1 d . . .
H15 H 0.9974 0.1934 0.5829 0.028 Uiso 1 1 calc R . .
C7 C 0.9356(3) 0.1566(2) 0.4887(2) 0.0245(8) Uani 1 1 d . . .
H16 H 0.8801 0.1870 0.4345 0.029 Uiso 1 1 calc R . .
H17 H 0.8858 0.1144 0.5257 0.029 Uiso 1 1 calc R . .
C8 C 1.0760(3) 0.1064(2) 0.4735(2) 0.0226(7) Uani 1 1 d . . .
H18 H 1.1269 0.0708 0.5283 0.027 Uiso 1 1 calc R . .
H19 H 1.0638 0.0650 0.4428 0.027 Uiso 1 1 calc R . .
N4 N 1.1570(3) 0.16923(17) 0.42373(15) 0.0183(6) Uani 1 1 d . . .
C9 C 1.3084(3) 0.1342(2) 0.4435(2) 0.0234(7) Uani 1 1 d . . .
H20 H 1.3265 0.1138 0.5055 0.028 Uiso 1 1 calc R . .
H21 H 1.3546 0.1838 0.4198 0.028 Uiso 1 1 calc R . .
C10 C 1.3741(3) 0.0582(2) 0.4109(2) 0.0223(7) Uani 1 1 d . . .
C11 C 1.3554(3) -0.0269(2) 0.4479(2) 0.0256(8) Uani 1 1 d . . .
H22 H 1.2988 -0.0383 0.4941 0.031 Uiso 1 1 calc R . .
C12 C 1.4191(4) -0.0966(2) 0.4182(2) 0.0315(9) Uani 1 1 d . . .
H23 H 1.4055 -0.1549 0.4443 0.038 Uiso 1 1 calc R . .
C13 C 1.5019(4) -0.0806(2) 0.3508(2) 0.0322(9) Uani 1 1 d . . .
H24 H 1.5435 -0.1274 0.3295 0.039 Uiso 1 1 calc R . .
C14 C 1.5233(4) 0.0041(3) 0.3148(2) 0.0327(9) Uani 1 1 d . . .
H25 H 1.5819 0.0153 0.2696 0.039 Uiso 1 1 calc R . .
C15 C 1.4598(4) 0.0727(2) 0.3441(2) 0.0284(8) Uani 1 1 d . . .
H26 H 1.4749 0.1307 0.3185 0.034 Uiso 1 1 calc R . .
Zn2 Zn 0.53488(4) 0.28516(2) 0.96531(2) 0.02085(12) Uani 1 1 d . B .
C16 C 0.4961(4) 0.1563(2) 0.88150(19) 0.0224(7) Uani 1 1 d . . .
H27 H 0.4087 0.1491 0.9082 0.027 Uiso 1 1 calc R . .
H28 H 0.5278 0.1066 0.8584 0.027 Uiso 1 1 calc R . .
C17 C 0.4712(4) 0.2445(2) 0.8101(2) 0.0274(8) Uani 1 1 d . . .
H29 H 0.5546 0.2477 0.7779 0.033 Uiso 1 1 calc R . .
H30 H 0.3941 0.2482 0.7712 0.033 Uiso 1 1 calc R . .
N5 N 0.4381(3) 0.31986(18) 0.84400(16) 0.0238(6) Uani 1 1 d . . .
H31 H 0.4694 0.3673 0.8083 0.029 Uiso 1 1 calc R . .
C18 C 0.2885(4) 0.3503(2) 0.8534(2) 0.0276(8) Uani 1 1 d . . .
H32 H 0.2500 0.2987 0.8837 0.033 Uiso 1 1 calc R . .
H33 H 0.2388 0.3790 0.7971 0.033 Uiso 1 1 calc R . .
C19 C 0.2705(4) 0.4160(2) 0.9023(2) 0.0275(8) Uani 1 1 d . . .
H34 H 0.3011 0.4700 0.8693 0.033 Uiso 1 1 calc R . .
H35 H 0.1720 0.4340 0.9122 0.033 Uiso 1 1 calc R . .
N6 N 0.3528(3) 0.37464(19) 0.98443(18) 0.0274(7) Uani 1 1 d . . .
H36 H 0.3769 0.4182 1.0030 0.033 Uiso 1 1 calc R . .
C20 C 0.2807(4) 0.3186(2) 1.0502(2) 0.0302(8) Uani 1 1 d . . .
H37 H 0.2329 0.2842 1.0250 0.036 Uiso 1 1 calc R . .
H38 H 0.2108 0.3570 1.0732 0.036 Uiso 1 1 calc R . .
C21 C 0.3836(4) 0.2554(3) 1.1205(2) 0.0356(9) Uani 1 1 d . . .
H39 H 0.4203 0.2896 1.1516 0.043 Uiso 1 1 calc R . .
H40 H 0.3372 0.2133 1.1605 0.043 Uiso 1 1 calc R . .
N7 N 0.4981(3) 0.20546(19) 1.08564(16) 0.0255(6) Uani 1 1 d . . .
H41 H 0.5771 0.1911 1.1211 0.031 Uiso 1 1 calc R . .
C22 C 0.4732(4) 0.1226(2) 1.0753(2) 0.0266(8) Uani 1 1 d . . .
H42 H 0.3839 0.1352 1.0431 0.032 Uiso 1 1 calc R . .
H43 H 0.4702 0.0785 1.1311 0.032 Uiso 1 1 calc R . .
C23 C 0.5903(3) 0.0862(2) 1.02786(19) 0.0235(7) Uani 1 1 d . . .
H44 H 0.6783 0.0701 1.0622 0.028 Uiso 1 1 calc R . .
H45 H 0.5744 0.0316 1.0186 0.028 Uiso 1 1 calc R . .
N8 N 0.6002(3) 0.15285(17) 0.94537(15) 0.0191(6) Uani 1 1 d . . .
C24 C 0.7447(3) 0.1385(2) 0.9174(2) 0.0247(7) Uani 1 1 d . . .
H46 H 0.8079 0.1404 0.9620 0.030 Uiso 1 1 calc R . .
H47 H 0.7497 0.1885 0.8661 0.030 Uiso 1 1 calc R . .
C25 C 0.7954(3) 0.0517(2) 0.8983(2) 0.0256(8) Uani 1 1 d . . .
C26 C 0.8555(4) -0.0269(2) 0.9612(2) 0.0279(8) Uani 1 1 d . . .
H48 H 0.8625 -0.0273 1.0180 0.034 Uiso 1 1 calc R . .
C27 C 0.9051(4) -0.1048(2) 0.9419(2) 0.0310(8) Uani 1 1 d . . .
H49 H 0.9457 -0.1581 0.9855 0.037 Uiso 1 1 calc R . .
C28 C 0.8957(4) -0.1051(3) 0.8591(3) 0.0359(9) Uani 1 1 d . . .
H50 H 0.9301 -0.1584 0.8458 0.043 Uiso 1 1 calc R . .
C29 C 0.8359(4) -0.0275(3) 0.7961(2) 0.0360(9) Uani 1 1 d . . .
H51 H 0.8285 -0.0275 0.7395 0.043 Uiso 1 1 calc R . .
C30 C 0.7867(4) 0.0506(2) 0.8151(2) 0.0296(8) Uani 1 1 d . . .
H52 H 0.7467 0.1039 0.7713 0.036 Uiso 1 1 calc R . .
C31 C 1.3905(4) 0.3736(2) 0.5650(2) 0.0285(8) Uani 1 1 d . . .
F1 F 1.3782(3) 0.41011(18) 0.62616(17) 0.0633(8) Uani 1 1 d . . .
F2 F 1.4775(2) 0.29488(15) 0.59801(15) 0.0486(6) Uani 1 1 d . . .
F3 F 1.4518(3) 0.4221(2) 0.50456(18) 0.0816(10) Uani 1 1 d . . .
C32 C 1.2500(4) 0.3678(2) 0.5314(2) 0.0247(8) Uani 1 1 d . . .
O1 O 1.1539(3) 0.4297(2) 0.5264(2) 0.0688(11) Uani 1 1 d . . .
O2 O 1.2516(3) 0.29936(16) 0.51316(17) 0.0357(6) Uani 1 1 d . . .
C33 C 0.8772(4) 0.3964(3) 0.9743(4) 0.0534(13) Uani 1 1 d . . .
C34 C 0.7272(4) 0.3865(2) 0.9742(2) 0.0261(8) Uani 1 1 d . B .
O4 O 0.7141(2) 0.31534(16) 0.96409(16) 0.0311(6) Uani 1 1 d . . .
F7 F 0.9520(3) 0.22289(18) 0.7437(2) 0.0780(9) Uani 1 1 d . . .
F8 F 1.1042(4) 0.18420(18) 0.84336(17) 0.0983(13) Uani 1 1 d . . .
F9 F 1.1516(4) 0.23671(19) 0.7176(2) 0.0824(10) Uani 1 1 d . . .
C35 C 1.0834(4) 0.1829(2) 0.7663(2) 0.0318(9) Uani 1 1 d . . .
C36 C 1.1199(4) 0.0895(2) 0.7571(2) 0.0284(8) Uani 1 1 d . . .
O5 O 1.1843(3) 0.02883(17) 0.81779(15) 0.0416(7) Uani 1 1 d . . .
O6 O 1.0804(3) 0.08653(16) 0.68725(14) 0.0332(6) Uani 1 1 d . . .
F10 F 0.7726(11) 0.4568(5) 0.6418(4) 0.090(4) Uani 0.604(16) 1 d P A 1
F11 F 0.6928(8) 0.3571(5) 0.7297(8) 0.078(3) Uani 0.604(16) 1 d P A 1
F12 F 0.8443(7) 0.4120(6) 0.7679(6) 0.081(3) Uani 0.604(16) 1 d P A 1
C37 C 0.7263(5) 0.4308(3) 0.7173(3) 0.0447(11) Uani 1 1 d . . .
C38 C 0.6203(5) 0.5072(3) 0.7332(3) 0.0460(11) Uani 1 1 d . A .
O7 O 0.6514(4) 0.5802(2) 0.7095(3) 0.1094(18) Uani 1 1 d . . .
O8 O 0.5147(3) 0.48873(17) 0.76590(17) 0.0390(7) Uani 1 1 d . . .
B1 B 0.7935(4) 0.1460(3) 1.2687(3) 0.0321(10) Uani 1 1 d . . .
O9 O 0.7643(3) 0.22865(18) 1.27923(19) 0.0455(7) Uani 1 1 d . . .
H53 H 0.6908 0.2594 1.2511 0.068 Uiso 1 1 calc R . .
O11 O 0.7497(3) 0.13689(16) 1.19496(15) 0.0351(6) Uani 1 1 d . . .
H54 H 0.7664 0.0827 1.1990 0.053 Uiso 1 1 calc R . .
O10 O 0.8676(3) 0.07734(17) 1.33365(15) 0.0372(6) Uani 1 1 d . . .
H55 H 0.8853 0.0307 1.3199 0.056 Uiso 1 1 calc R . .
O12 O 0.5564(5) 0.2591(3) 0.3899(3) 0.1129(16) Uani 1 1 d . . .
O13 O 0.6005(3) 0.3758(2) 0.16562(19) 0.0570(9) Uani 1 1 d . . .
F12A F 0.7286(17) 0.3570(7) 0.7801(10) 0.096(6) Uani 0.396(16) 1 d P A 2
F11A F 0.6817(14) 0.4120(14) 0.6486(11) 0.126(8) Uani 0.396(16) 1 d P A 2
F10A F 0.8439(9) 0.4374(6) 0.7038(12) 0.074(6) Uani 0.396(16) 1 d P A 2
O3 O 0.6408(3) 0.44619(18) 0.98724(18) 0.0419(7) Uani 1 1 d . . .
F6 F 0.9640(2) 0.34096(17) 0.94494(19) 0.0634(8) Uani 1 1 d . B .
F13 F 0.922(2) 0.4059(13) 1.0362(14) 0.103(8) Uani 0.43 1 d PU B 3
F14 F 0.854(2) 0.4830(17) 0.8915(14) 0.062(7) Uani 0.17 1 d PU B 5
F16 F 0.8918(5) 0.4755(3) 0.9389(5) 0.098(2) Uani 0.82 1 d P B 4
F18 F 0.9263(17) 0.3644(10) 1.0606(10) 0.104(5) Uani 0.58 1 d P B 4

loop_
_atom_site_aniso_label
_atom_site_aniso_U_11
_atom_site_aniso_U_22
_atom_site_aniso_U_33
_atom_site_aniso_U_23
_atom_site_aniso_U_13
_atom_site_aniso_U_12
Zn1 0.0214(2) 0.0217(2) 0.0313(2) -0.01489(18) 0.00424(17) -0.00706(17)
C1 0.0263(19) 0.0238(18) 0.0241(18) -0.0124(15) 0.0005(15) 0.0014(15)
C2 0.036(2) 0.0260(19) 0.0290(19) -0.0078(16) 0.0093(17) 0.0013(17)
N1 0.0321(18) 0.0190(15) 0.0401(18) -0.0063(13) 0.0179(15) -0.0051(13)
C3 0.042(2) 0.031(2) 0.031(2) 0.0017(17) 0.0095(18) 0.0067(18)
C4 0.048(3) 0.0176(18) 0.046(2) -0.0021(17) 0.015(2) -0.0017(18)
N2 0.0297(17) 0.0215(15) 0.0382(17) -0.0165(13) 0.0069(14) -0.0051(13)
C5 0.0222(19) 0.0232(18) 0.044(2) -0.0116(17) 0.0051(16) -0.0023(15)
C6 0.031(2) 0.033(2) 0.032(2) -0.0132(17) 0.0132(17) -0.0037(17)
N3 0.0263(16) 0.0262(16) 0.0175(14) -0.0082(12) 0.0035(12) -0.0027(13)
C7 0.0260(19) 0.0242(18) 0.0264(18) -0.0099(15) 0.0037(15) -0.0095(15)
C8 0.0246(18) 0.0176(17) 0.0274(18) -0.0081(14) 0.0017(15) -0.0070(14)
N4 0.0195(14) 0.0192(14) 0.0184(13) -0.0073(11) 0.0008(11) -0.0066(12)
C9 0.0210(18) 0.0229(18) 0.0298(18) -0.0135(15) 0.0009(14) -0.0049(14)
C10 0.0174(17) 0.0259(18) 0.0240(17) -0.0102(14) -0.0045(14) -0.0023(14)
C11 0.0195(18) 0.0264(19) 0.0309(19) -0.0091(15) -0.0023(15) -0.0052(15)
C12 0.0229(19) 0.0231(19) 0.049(2) -0.0141(17) -0.0069(17) -0.0028(15)
C13 0.026(2) 0.035(2) 0.039(2) -0.0245(18) -0.0046(17) 0.0063(16)
C14 0.029(2) 0.039(2) 0.0246(19) -0.0096(17) 0.0018(16) 0.0024(17)
C15 0.028(2) 0.0249(19) 0.0299(19) -0.0066(16) -0.0004(16) -0.0034(16)
Zn2 0.0173(2) 0.0209(2) 0.0279(2) -0.01154(17) 0.00114(16) -0.00596(16)
C16 0.0272(19) 0.0208(17) 0.0229(17) -0.0110(14) -0.0017(14) -0.0070(15)
C17 0.032(2) 0.0266(19) 0.0217(17) -0.0064(15) -0.0025(15) -0.0043(16)
N5 0.0272(16) 0.0184(14) 0.0233(15) -0.0027(12) 0.0015(12) -0.0059(12)
C18 0.0252(19) 0.0265(19) 0.0274(18) -0.0038(15) -0.0011(15) -0.0049(15)
C19 0.0228(19) 0.0208(18) 0.036(2) -0.0051(15) 0.0032(16) -0.0049(15)
N6 0.0221(16) 0.0240(16) 0.0392(17) -0.0146(14) -0.0014(13) -0.0048(13)
C20 0.025(2) 0.034(2) 0.031(2) -0.0112(17) 0.0053(16) -0.0019(16)
C21 0.032(2) 0.041(2) 0.035(2) -0.0180(18) 0.0077(17) -0.0008(18)
N7 0.0223(16) 0.0296(16) 0.0240(15) -0.0117(13) -0.0001(12) -0.0001(13)
C22 0.031(2) 0.0264(19) 0.0208(17) -0.0043(15) 0.0004(15) -0.0067(16)
C23 0.0259(19) 0.0177(16) 0.0247(17) -0.0050(14) -0.0033(15) -0.0026(14)
N8 0.0200(15) 0.0216(14) 0.0187(14) -0.0097(12) -0.0004(11) -0.0062(12)
C24 0.0246(18) 0.0230(18) 0.0314(19) -0.0134(15) 0.0045(15) -0.0088(15)
C25 0.0196(18) 0.0270(19) 0.037(2) -0.0188(16) 0.0057(15) -0.0062(15)
C26 0.0215(18) 0.033(2) 0.0322(19) -0.0149(16) -0.0004(15) -0.0044(16)
C27 0.0226(19) 0.027(2) 0.043(2) -0.0136(17) 0.0000(16) -0.0023(16)
C28 0.030(2) 0.033(2) 0.054(3) -0.028(2) 0.0088(19) -0.0056(17)
C29 0.040(2) 0.043(2) 0.037(2) -0.0270(19) 0.0097(18) -0.0119(19)
C30 0.036(2) 0.0278(19) 0.0280(19) -0.0134(16) 0.0052(16) -0.0074(17)
C31 0.029(2) 0.0249(19) 0.037(2) -0.0164(17) 0.0036(17) -0.0073(16)
F1 0.0427(15) 0.0733(19) 0.0903(19) -0.0653(17) -0.0205(13) 0.0110(13)
F2 0.0315(13) 0.0357(13) 0.0817(17) -0.0305(13) -0.0149(12) 0.0041(10)
F3 0.0565(19) 0.112(3) 0.0710(18) 0.0051(17) 0.0006(15) -0.058(2)
C32 0.0238(19) 0.0240(18) 0.0302(19) -0.0142(15) 0.0027(15) -0.0054(15)
O1 0.0349(18) 0.052(2) 0.138(3) -0.069(2) -0.0269(19) 0.0098(15)
O2 0.0254(14) 0.0284(14) 0.0623(17) -0.0284(13) -0.0023(12) -0.0043(11)
C33 0.030(2) 0.051(3) 0.106(4) -0.058(3) 0.017(3) -0.017(2)
C34 0.0217(18) 0.0291(19) 0.0320(19) -0.0143(16) 0.0046(15) -0.0088(16)
O4 0.0209(13) 0.0268(13) 0.0538(16) -0.0227(12) 0.0044(12) -0.0083(11)
F7 0.0557(19) 0.0504(17) 0.134(3) -0.0533(19) -0.0143(18) 0.0119(14)
F8 0.201(4) 0.0423(17) 0.0447(16) -0.0216(13) -0.0247(19) -0.002(2)
F9 0.100(3) 0.0526(18) 0.110(2) -0.0317(18) 0.046(2) -0.0409(18)
C35 0.038(2) 0.028(2) 0.029(2) -0.0099(16) -0.0009(17) -0.0038(18)
C36 0.029(2) 0.028(2) 0.0276(19) -0.0094(16) 0.0029(16) -0.0050(16)
O5 0.0539(18) 0.0351(15) 0.0285(14) -0.0128(12) -0.0151(13) 0.0093(13)
O6 0.0483(17) 0.0264(14) 0.0225(13) -0.0091(11) -0.0064(12) -0.0012(12)
F10 0.106(9) 0.086(5) 0.055(4) -0.010(3) 0.042(5) 0.006(5)
F11 0.062(4) 0.058(4) 0.150(10) -0.072(6) 0.056(6) -0.032(3)
F12 0.065(4) 0.089(5) 0.089(6) -0.039(5) -0.004(4) -0.001(4)
C37 0.046(3) 0.037(2) 0.051(3) -0.013(2) 0.019(2) -0.012(2)
C38 0.051(3) 0.029(2) 0.058(3) -0.012(2) 0.026(2) -0.013(2)
O7 0.082(3) 0.038(2) 0.222(5) -0.050(3) 0.095(3) -0.032(2)
O8 0.0407(17) 0.0300(15) 0.0515(17) -0.0160(13) 0.0197(14) -0.0146(13)
B1 0.026(2) 0.029(2) 0.043(3) -0.016(2) -0.0064(19) -0.0023(18)
O9 0.0390(17) 0.0352(16) 0.0629(19) -0.0236(15) -0.0194(14) 0.0030(13)
O11 0.0395(16) 0.0279(14) 0.0346(14) -0.0123(12) -0.0125(12) 0.0029(12)
O10 0.0438(17) 0.0318(15) 0.0371(15) -0.0162(12) -0.0143(12) -0.0023(13)
O12 0.119(4) 0.096(4) 0.120(4) -0.022(3) 0.020(3) -0.036(3)
O13 0.063(2) 0.0410(18) 0.064(2) -0.0184(16) 0.0122(17) -0.0012(16)
F12A 0.115(12) 0.016(5) 0.117(11) 0.012(5) 0.070(9) 0.017(5)
F11A 0.087(9) 0.211(18) 0.126(11) -0.147(13) 0.000(8) 0.011(10)
F10A 0.036(5) 0.045(5) 0.153(17) -0.039(8) 0.043(8) -0.020(4)
O3 0.0279(15) 0.0389(16) 0.074(2) -0.0368(15) 0.0128(14) -0.0107(13)
F6 0.0259(13) 0.0597(17) 0.128(2) -0.0568(17) 0.0252(15) -0.0180(12)
F13 0.046(6) 0.159(17) 0.18(2) -0.140(18) 0.020(11) -0.046(10)
F14 0.050(10) 0.060(9) 0.081(10) -0.006(7) 0.019(7) -0.043(7)
F16 0.038(3) 0.043(3) 0.232(8) -0.058(4) 0.046(4) -0.029(2)
F18 0.049(5) 0.187(15) 0.093(6) -0.062(8) -0.023(4) -0.038(8)

loop_
_atom_type_symbol
_atom_type_description
_atom_type_scat_dispersion_real
_atom_type_scat_dispersion_imag
_atom_type_scat_source
C C 0.0033 0.0016 'International Tables Vol C Tables 4.2.6.8 and 6.1.1.4'
F F 0.0171 0.0103 'International Tables Vol C Tables 4.2.6.8 and 6.1.1.4'
N N 0.0061 0.0033 'International Tables Vol C Tables 4.2.6.8 and 6.1.1.4'
O O 0.0106 0.0060 'International Tables Vol C Tables 4.2.6.8 and 6.1.1.4'
Zn Zn 0.2839 1.4301 'International Tables Vol C Tables 4.2.6.8 and 6.1.1.4'
H H 0.0000 0.0000 'International Tables Vol C Tables 4.2.6.8 and 6.1.1.4'
B B 0.0013 0.0007 'International Tables Vol C Tables 4.2.6.8 and 6.1.1.4'

loop_
_geom_angle_atom_site_label_1
_geom_angle_atom_site_label_2
_geom_angle_atom_site_label_3
_geom_angle
O2 Zn1 N3 115.31(12)
O2 Zn1 N1 108.04(12)
N3 Zn1 N1 136.01(12)
O2 Zn1 N2 120.14(11)
N3 Zn1 N2 82.86(11)
N1 Zn1 N2 81.90(11)
O2 Zn1 N4 101.29(10)
N3 Zn1 N4 82.27(10)
N1 Zn1 N4 82.43(10)
N2 Zn1 N4 138.45(11)
N4 C1 C2 111.1(3)
N4 C1 H1 109.4
C2 C1 H1 109.4
N4 C1 H2 109.4
C2 C1 H2 109.4
H1 C1 H2 108.0
N1 C2 C1 110.4(3)
N1 C2 H3 109.6
C1 C2 H3 109.6
N1 C2 H4 109.6
C1 C2 H4 109.6
H3 C2 H4 108.1
C2 N1 C3 113.9(3)
C2 N1 Zn1 109.7(2)
C3 N1 Zn1 105.8(2)
C2 N1 H5 109.1
C3 N1 H5 109.1
Zn1 N1 H5 109.1
N1 C3 C4 109.6(3)
N1 C3 H6 109.7
C4 C3 H6 109.7
N1 C3 H7 109.7
C4 C3 H7 109.7
H6 C3 H7 108.2
N2 C4 C3 109.6(3)
N2 C4 H8 109.7
C3 C4 H8 109.7
N2 C4 H9 109.7
C3 C4 H9 109.7
H8 C4 H9 108.2
C4 N2 C5 114.3(3)
C4 N2 Zn1 109.5(2)
C5 N2 Zn1 106.2(2)
C4 N2 H10 108.9
C5 N2 H10 108.9
Zn1 N2 H10 108.9
N2 C5 C6 109.1(3)
N2 C5 H11 109.9
C6 C5 H11 109.9
N2 C5 H12 109.9
C6 C5 H12 109.9
H11 C5 H12 108.3
N3 C6 C5 110.3(3)
N3 C6 H13 109.6
C5 C6 H13 109.6
N3 C6 H14 109.6
C5 C6 H14 109.6
H13 C6 H14 108.1
C7 N3 C6 114.1(3)
C7 N3 Zn1 105.73(18)
C6 N3 Zn1 108.5(2)
C7 N3 H15 109.5
C6 N3 H15 109.5
Zn1 N3 H15 109.5
N3 C7 C8 109.0(3)
N3 C7 H16 109.9
C8 C7 H16 109.9
N3 C7 H17 109.9
C8 C7 H17 109.9
H16 C7 H17 108.3
N4 C8 C7 110.8(3)
N4 C8 H18 109.5
C7 C8 H18 109.5
N4 C8 H19 109.5
C7 C8 H19 109.5
H18 C8 H19 108.1
C1 N4 C8 111.5(2)
C1 N4 C9 112.2(2)
C8 N4 C9 112.4(3)
C1 N4 Zn1 102.90(18)
C8 N4 Zn1 106.45(18)
C9 N4 Zn1 110.89(18)
N4 C9 C10 115.9(3)
N4 C9 H20 108.3
C10 C9 H20 108.3
N4 C9 H21 108.3
C10 C9 H21 108.3
H20 C9 H21 107.4
C11 C10 C15 118.4(3)
C11 C10 C9 121.5(3)
C15 C10 C9 120.1(3)
C10 C11 C12 120.7(3)
C10 C11 H22 119.6
C12 C11 H22 119.6
C13 C12 C11 120.1(3)
C13 C12 H23 120.0
C11 C12 H23 120.0
C14 C13 C12 119.3(3)
C14 C13 H24 120.4
C12 C13 H24 120.4
C15 C14 C13 120.4(3)
C15 C14 H25 119.8
C13 C14 H25 119.8
C14 C15 C10 121.1(3)
C14 C15 H26 119.4
C10 C15 H26 119.4
O4 Zn2 N5 113.21(11)
O4 Zn2 N7 112.00(11)
N5 Zn2 N7 133.77(11)
O4 Zn2 N6 120.37(11)
N5 Zn2 N6 83.00(11)
N7 Zn2 N6 82.61(11)
O4 Zn2 N8 99.10(10)
N5 Zn2 N8 81.98(10)
N7 Zn2 N8 81.95(10)
N6 Zn2 N8 140.53(10)
N8 C16 C17 110.9(3)
N8 C16 H27 109.5
C17 C16 H27 109.5
N8 C16 H28 109.5
C17 C16 H28 109.5
H27 C16 H28 108.1
N5 C17 C16 110.5(2)
N5 C17 H29 109.6
C16 C17 H29 109.6
N5 C17 H30 109.6
C16 C17 H30 109.6
H29 C17 H30 108.1
C17 N5 C18 114.0(3)
C17 N5 Zn2 110.9(2)
C18 N5 Zn2 105.61(19)
C17 N5 H31 108.7
C18 N5 H31 108.7
Zn2 N5 H31 108.7
N5 C18 C19 108.8(3)
N5 C18 H32 109.9
C19 C18 H32 109.9
N5 C18 H33 109.9
C19 C18 H33 109.9
H32 C18 H33 108.3
N6 C19 C18 109.8(3)
N6 C19 H34 109.7
C18 C19 H34 109.7
N6 C19 H35 109.7
C18 C19 H35 109.7
H34 C19 H35 108.2
C19 N6 C20 112.8(3)
C19 N6 Zn2 107.5(2)
C20 N6 Zn2 105.6(2)
C19 N6 H36 110.3
C20 N6 H36 110.3
Zn2 N6 H36 110.3
N6 C20 C21 109.9(3)
N6 C20 H37 109.7
C21 C20 H37 109.7
N6 C20 H38 109.7
C21 C20 H38 109.7
H37 C20 H38 108.2
N7 C21 C20 110.3(3)
N7 C21 H39 109.6
C20 C21 H39 109.6
N7 C21 H40 109.6
C20 C21 H40 109.6
H39 C21 H40 108.1
C21 N7 C22 114.4(3)
C21 N7 Zn2 109.9(2)
C22 N7 Zn2 106.54(19)
C21 N7 H41 108.6
C22 N7 H41 108.6
Zn2 N7 H41 108.6
N7 C22 C23 107.9(3)
N7 C22 H42 110.1
C23 C22 H42 110.1
N7 C22 H43 110.1
C23 C22 H43 110.1
H42 C22 H43 108.4
N8 C23 C22 111.0(3)
N8 C23 H44 109.4
C22 C23 H44 109.4
N8 C23 H45 109.4
C22 C23 H45 109.4
H44 C23 H45 108.0
C16 N8 C23 111.8(2)
C16 N8 C24 113.3(2)
C23 N8 C24 111.1(2)
C16 N8 Zn2 103.30(19)
C23 N8 Zn2 105.62(18)
C24 N8 Zn2 111.26(18)
N8 C24 C25 114.9(3)
N8 C24 H46 108.6
C25 C24 H46 108.6
N8 C24 H47 108.6
C25 C24 H47 108.6
H46 C24 H47 107.5
C26 C25 C30 118.5(3)
C26 C25 C24 121.7(3)
C30 C25 C24 119.7(3)
C27 C26 C25 120.7(3)
C27 C26 H48 119.6
C25 C26 H48 119.6
C26 C27 C28 120.2(3)
C26 C27 H49 119.9
C28 C27 H49 119.9
C29 C28 C27 119.6(3)
C29 C28 H50 120.2
C27 C28 H50 120.2
C28 C29 C30 120.3(3)
C28 C29 H51 119.8
C30 C29 H51 119.8
C29 C30 C25 120.6(3)
C29 C30 H52 119.7
C25 C30 H52 119.7
F3 C31 F1 107.3(3)
F3 C31 F2 107.4(3)
F1 C31 F2 104.8(3)
F3 C31 C32 110.7(3)
F1 C31 C32 112.3(3)
F2 C31 C32 113.9(3)
O1 C32 O2 128.7(3)
O1 C32 C31 116.7(3)
O2 C32 C31 114.6(3)
C32 O2 Zn1 117.3(2)
F13 C33 F16 83.8(10)
F13 C33 F6 113.4(11)
F16 C33 F6 109.4(4)
F13 C33 F18 27.7(12)
F16 C33 F18 111.3(7)
F6 C33 F18 100.1(8)
F13 C33 C34 116.6(11)
F16 C33 C34 114.5(4)
F6 C33 C34 115.1(3)
F18 C33 C34 105.4(8)
F13 C33 F14 114.8(13)
F16 C33 F14 31.1(8)
F6 C33 F14 98.3(10)
F18 C33 F14 142.4(10)
C34 C33 F14 95.9(8)
O3 C34 O4 129.9(3)
O3 C34 C33 116.4(3)
O4 C34 C33 113.6(3)
C34 O4 Zn2 121.6(2)
F9 C35 F8 107.0(4)
F9 C35 F7 104.4(3)
F8 C35 F7 105.8(3)
F9 C35 C36 112.5(3)
F8 C35 C36 114.2(3)
F7 C35 C36 112.3(3)
O5 C36 O6 129.2(3)
O5 C36 C35 116.7(3)
O6 C36 C35 114.1(3)
F10A C37 F11 120.8(6)
F10A C37 F10 55.2(7)
F11 C37 F10 110.2(6)
F10A C37 F12A 108.9(9)
F11 C37 F12A 41.4(7)
F10 C37 F12A 139.9(7)
F10A C37 F12 46.0(7)
F11 C37 F12 105.7(6)
F10 C37 F12 101.2(6)
F12A C37 F12 71.9(8)
F10A C37 F11A 104.1(8)
F11 C37 F11A 61.9(8)
F10 C37 F11A 56.0(8)
F12A C37 F11A 103.1(10)
F12 C37 F11A 139.2(6)
F10A C37 C38 120.6(5)
F11 C37 C38 117.9(5)
F10 C37 C38 110.7(4)
F12A C37 C38 108.7(6)
F12 C37 C38 109.7(4)
F11A C37 C38 110.1(6)
O8 C38 O7 128.5(4)
O8 C38 C37 116.7(4)
O7 C38 C37 114.8(4)
O10 B1 O11 124.0(3)
O10 B1 O9 116.6(3)
O11 B1 O9 119.4(4)
B1 O9 H53 109.5
B1 O11 H54 109.5
B1 O10 H55 109.5

loop_
_geom_bond_atom_site_label_1
_geom_bond_atom_site_label_2
_geom_bond_distance
Zn1 O2 1.956(3)
Zn1 N3 2.100(3)
Zn1 N1 2.130(3)
Zn1 N2 2.138(3)
Zn1 N4 2.214(3)
C1 N4 1.480(4)
C1 C2 1.520(5)
C1 H1 0.9900
C1 H2 0.9900
C2 N1 1.470(4)
C2 H3 0.9900
C2 H4 0.9900
N1 C3 1.473(5)
N1 H5 0.9300
C3 C4 1.515(5)
C3 H6 0.9900
C3 H7 0.9900
C4 N2 1.467(4)
C4 H8 0.9900
C4 H9 0.9900
N2 C5 1.470(4)
N2 H10 0.9300
C5 C6 1.509(5)
C5 H11 0.9900
C5 H12 0.9900
C6 N3 1.480(4)
C6 H13 0.9900
C6 H14 0.9900
N3 C7 1.478(4)
N3 H15 0.9300
C7 C8 1.521(4)
C7 H16 0.9900
C7 H17 0.9900
C8 N4 1.486(4)
C8 H18 0.9900
C8 H19 0.9900
N4 C9 1.491(4)
C9 C10 1.519(4)
C9 H20 0.9900
C9 H21 0.9900
C10 C11 1.380(5)
C10 C15 1.395(5)
C11 C12 1.400(5)
C11 H22 0.9500
C12 C13 1.387(5)
C12 H23 0.9500
C13 C14 1.383(5)
C13 H24 0.9500
C14 C15 1.381(5)
C14 H25 0.9500
C15 H26 0.9500
Zn2 O4 1.951(3)
Zn2 N5 2.106(3)
Zn2 N7 2.107(3)
Zn2 N6 2.154(3)
Zn2 N8 2.231(3)
C16 N8 1.473(4)
C16 C17 1.524(4)
C16 H27 0.9900
C16 H28 0.9900
C17 N5 1.475(4)
C17 H29 0.9900
C17 H30 0.9900
N5 C18 1.489(4)
N5 H31 0.9300
C18 C19 1.516(5)
C18 H32 0.9900
C18 H33 0.9900
C19 N6 1.486(4)
C19 H34 0.9900
C19 H35 0.9900
N6 C20 1.487(4)
N6 H36 0.9300
C20 C21 1.513(5)
C20 H37 0.9900
C20 H38 0.9900
C21 N7 1.477(4)
C21 H39 0.9900
C21 H40 0.9900
N7 C22 1.480(4)
N7 H41 0.9300
C22 C23 1.524(5)
C22 H42 0.9900
C22 H43 0.9900
C23 N8 1.484(4)
C23 H44 0.9900
C23 H45 0.9900
N8 C24 1.505(4)
C24 C25 1.519(4)
C24 H46 0.9900
C24 H47 0.9900
C25 C26 1.391(5)
C25 C30 1.400(5)
C26 C27 1.387(5)
C26 H48 0.9500
C27 C28 1.390(5)
C27 H49 0.9500
C28 C29 1.382(6)
C28 H50 0.9500
C29 C30 1.388(5)
C29 H51 0.9500
C30 H52 0.9500
C31 F3 1.313(4)
C31 F1 1.325(4)
C31 F2 1.332(4)
C31 C32 1.544(5)
C32 O1 1.210(4)
C32 O2 1.237(4)
C33 F13 1.20(2)
C33 F16 1.275(7)
C33 F6 1.315(4)
C33 F18 1.423(17)
C33 C34 1.538(5)
C33 F14 1.61(2)
C34 O3 1.222(4)
C34 O4 1.252(4)
F7 C35 1.327(5)
F8 C35 1.313(4)
F9 C35 1.305(4)
C35 C36 1.535(5)
C36 O5 1.234(4)
C36 O6 1.252(4)
F10 C37 1.316(7)
F11 C37 1.265(8)
F12 C37 1.374(8)
C37 F10A 1.214(9)
C37 F12A 1.321(10)
C37 F11A 1.375(10)
C37 C38 1.535(6)
C38 O8 1.236(5)
C38 O7 1.236(5)
B1 O10 1.366(5)
B1 O11 1.370(5)
B1 O9 1.376(5)
O9 H53 0.8400
O11 H54 0.8400
O10 H55 0.8400

loop_
_geom_torsion_atom_site_label_1
_geom_torsion_atom_site_label_2
_geom_torsion_atom_site_label_3
_geom_torsion_atom_site_label_4
_geom_torsion
N4 C1 C2 N1 -54.9(4)
C1 C2 N1 C3 -86.8(4)
C1 C2 N1 Zn1 31.5(4)
O2 Zn1 N1 C2 94.5(2)
N3 Zn1 N1 C2 -75.5(3)
N2 Zn1 N1 C2 -146.3(3)
N4 Zn1 N1 C2 -4.9(2)
O2 Zn1 N1 C3 -142.3(2)
N3 Zn1 N1 C3 47.7(3)
N2 Zn1 N1 C3 -23.1(2)
N4 Zn1 N1 C3 118.3(2)
C2 N1 C3 C4 167.6(3)
Zn1 N1 C3 C4 47.1(3)
N1 C3 C4 N2 -53.6(4)
C3 C4 N2 C5 -87.9(4)
C3 C4 N2 Zn1 31.2(4)
O2 Zn1 N2 C4 101.6(2)
N3 Zn1 N2 C4 -143.2(2)
N1 Zn1 N2 C4 -4.6(2)
N4 Zn1 N2 C4 -73.4(3)
O2 Zn1 N2 C5 -134.4(2)
N3 Zn1 N2 C5 -19.2(2)
N1 Zn1 N2 C5 119.4(2)
N4 Zn1 N2 C5 50.6(3)
C4 N2 C5 C6 164.5(3)
Zn1 N2 C5 C6 43.6(3)
N2 C5 C6 N3 -54.2(4)
C5 C6 N3 C7 -82.3(4)
C5 C6 N3 Zn1 35.3(3)
O2 Zn1 N3 C7 -125.9(2)
N1 Zn1 N3 C7 43.6(3)
N2 Zn1 N3 C7 114.1(2)
N4 Zn1 N3 C7 -27.0(2)
O2 Zn1 N3 C6 111.3(2)
N1 Zn1 N3 C6 -79.2(2)
N2 Zn1 N3 C6 -8.7(2)
N4 Zn1 N3 C6 -149.8(2)
C6 N3 C7 C8 170.3(3)
Zn1 N3 C7 C8 51.2(3)
N3 C7 C8 N4 -55.1(3)
C2 C1 N4 C8 160.1(3)
C2 C1 N4 C9 -72.9(3)
C2 C1 N4 Zn1 46.4(3)
C7 C8 N4 C1 -82.7(3)
C7 C8 N4 C9 150.4(3)
C7 C8 N4 Zn1 28.8(3)
O2 Zn1 N4 C1 -129.22(19)
N3 Zn1 N4 C1 116.4(2)
N1 Zn1 N4 C1 -22.2(2)
N2 Zn1 N4 C1 46.4(2)
O2 Zn1 N4 C8 113.4(2)
N3 Zn1 N4 C8 -0.96(19)
N1 Zn1 N4 C8 -139.6(2)
N2 Zn1 N4 C8 -70.9(2)
O2 Zn1 N4 C9 -9.1(2)
N3 Zn1 N4 C9 -123.5(2)
N1 Zn1 N4 C9 97.9(2)
N2 Zn1 N4 C9 166.50(19)
C1 N4 C9 C10 -54.6(4)
C8 N4 C9 C10 72.0(3)
Zn1 N4 C9 C10 -169.0(2)
N4 C9 C10 C11 -73.9(4)
N4 C9 C10 C15 108.6(4)
C15 C10 C11 C12 -1.2(5)
C9 C10 C11 C12 -178.7(3)
C10 C11 C12 C13 0.0(5)
C11 C12 C13 C14 1.5(5)
C12 C13 C14 C15 -1.8(5)
C13 C14 C15 C10 0.5(5)
C11 C10 C15 C14 0.9(5)
C9 C10 C15 C14 178.4(3)
N8 C16 C17 N5 -53.2(4)
C16 C17 N5 C18 -89.1(3)
C16 C17 N5 Zn2 29.9(3)
O4 Zn2 N5 C17 92.7(2)
N7 Zn2 N5 C17 -74.5(3)
N6 Zn2 N5 C17 -147.2(2)
N8 Zn2 N5 C17 -3.8(2)
O4 Zn2 N5 C18 -143.33(19)
N7 Zn2 N5 C18 49.5(3)
N6 Zn2 N5 C18 -23.2(2)
N8 Zn2 N5 C18 120.2(2)
C17 N5 C18 C19 170.2(3)
Zn2 N5 C18 C19 48.2(3)
N5 C18 C19 N6 -55.8(3)
C18 C19 N6 C20 -82.9(3)
C18 C19 N6 Zn2 33.0(3)
O4 Zn2 N6 C19 107.6(2)
N5 Zn2 N6 C19 -5.3(2)
N7 Zn2 N6 C19 -141.2(2)
N8 Zn2 N6 C19 -73.6(3)
O4 Zn2 N6 C20 -131.8(2)
N5 Zn2 N6 C20 115.4(2)
N7 Zn2 N6 C20 -20.6(2)
N8 Zn2 N6 C20 47.1(3)
C19 N6 C20 C21 161.1(3)
Zn2 N6 C20 C21 44.0(3)
N6 C20 C21 N7 -52.3(4)
C20 C21 N7 C22 -87.5(4)
C20 C21 N7 Zn2 32.2(4)
O4 Zn2 N7 C21 113.6(2)
N5 Zn2 N7 C21 -79.1(3)
N6 Zn2 N7 C21 -6.3(2)
N8 Zn2 N7 C21 -149.8(2)
O4 Zn2 N7 C22 -122.0(2)
N5 Zn2 N7 C22 45.3(3)
N6 Zn2 N7 C22 118.2(2)
N8 Zn2 N7 C22 -25.4(2)
C21 N7 C22 C23 172.2(3)
Zn2 N7 C22 C23 50.6(3)
N7 C22 C23 N8 -57.4(3)
C17 C16 N8 C23 159.0(3)
C17 C16 N8 C24 -74.6(3)
C17 C16 N8 Zn2 45.9(3)
C22 C23 N8 C16 -79.1(3)
C22 C23 N8 C24 153.4(3)
C22 C23 N8 Zn2 32.6(3)
O4 Zn2 N8 C16 -135.24(19)
N5 Zn2 N8 C16 -22.88(19)
N7 Zn2 N8 C16 113.6(2)
N6 Zn2 N8 C16 45.7(3)
O4 Zn2 N8 C23 107.2(2)
N5 Zn2 N8 C23 -140.4(2)
N7 Zn2 N8 C23 -3.94(19)
N6 Zn2 N8 C23 -71.8(2)
O4 Zn2 N8 C24 -13.4(2)
N5 Zn2 N8 C24 98.9(2)
N7 Zn2 N8 C24 -124.6(2)
N6 Zn2 N8 C24 167.54(19)
C16 N8 C24 C25 -61.5(4)
C23 N8 C24 C25 65.3(3)
Zn2 N8 C24 C25 -177.3(2)
N8 C24 C25 C26 -86.0(4)
N8 C24 C25 C30 96.3(4)
C30 C25 C26 C27 -0.2(5)
C24 C25 C26 C27 -177.9(3)
C25 C26 C27 C28 0.1(5)
C26 C27 C28 C29 -0.3(6)
C27 C28 C29 C30 0.6(6)
C28 C29 C30 C25 -0.7(6)
C26 C25 C30 C29 0.5(5)
C24 C25 C30 C29 178.2(3)
F3 C31 C32 O1 -82.1(4)
F1 C31 C32 O1 37.7(5)
F2 C31 C32 O1 156.7(4)
F3 C31 C32 O2 97.9(4)
F1 C31 C32 O2 -142.2(3)
F2 C31 C32 O2 -23.3(4)
O1 C32 O2 Zn1 9.6(6)
C31 C32 O2 Zn1 -170.5(2)
N3 Zn1 O2 C32 -100.4(3)
N1 Zn1 O2 C32 87.3(3)
N2 Zn1 O2 C32 -3.7(3)
N4 Zn1 O2 C32 172.9(2)
F13 C33 C34 O3 55.6(12)
F16 C33 C34 O3 -39.9(7)
F6 C33 C34 O3 -167.9(4)
F18 C33 C34 O3 82.8(8)
F14 C33 C34 O3 -65.9(10)
F13 C33 C34 O4 -121.5(12)
F16 C33 C34 O4 143.0(5)
F6 C33 C34 O4 15.0(6)
F18 C33 C34 O4 -94.3(8)
F14 C33 C34 O4 117.0(10)
O3 C34 O4 Zn2 1.3(6)
C33 C34 O4 Zn2 178.0(3)
N5 Zn2 O4 C34 95.5(3)
N7 Zn2 O4 C34 -94.4(3)
N6 Zn2 O4 C34 -0.1(3)
N8 Zn2 O4 C34 -179.3(3)
F9 C35 C36 O5 110.8(4)
F8 C35 C36 O5 -11.4(5)
F7 C35 C36 O5 -131.8(4)
F9 C35 C36 O6 -68.3(4)
F8 C35 C36 O6 169.5(4)
F7 C35 C36 O6 49.1(4)
F10A C37 C38 O8 -163.2(12)
F11 C37 C38 O8 7.6(9)
F10 C37 C38 O8 135.8(7)
F12A C37 C38 O8 -36.6(12)
F12 C37 C38 O8 -113.4(7)
F11A C37 C38 O8 75.7(13)
F10A C37 C38 O7 18.5(13)
F11 C37 C38 O7 -170.8(8)
F10 C37 C38 O7 -42.6(9)
F12A C37 C38 O7 145.1(12)
F12 C37 C38 O7 68.2(8)
F11A C37 C38 O7 -102.7(13)
